data_7038753
loop_
_publ_author_name
'Qin, Long-Fang'
'Pang, Chun-Yan'
'Han, Wang-Kang'
'Zhang, Feng-Li'
'Tian, Lei'
'Gu, Zhi-Guo'
'Ren, Xuehong'
'Li, Zaijun'

_publ_section_title
;
 Spin crossover properties of enantiomers, co-enantiomers, racemates, and
 co-racemates.
;
_journal_issue 17
_journal_name_full 'Dalton transactions (Cambridge, England : 2003)'
_journal_page_first 7340
_journal_page_last 7348
_journal_paper_doi 10.1039/c6dt00210b
_journal_volume 45
_journal_year 2016
_chemical_absolute_configuration rmad
_chemical_formula_moiety 'C49.36 H65.73 Fe N9, 2(Cl O4)'
_chemical_formula_sum 'C49.36 H65.73 Cl2 Fe N9 O8'
_chemical_formula_weight 1039.97
_chemical_name_systematic
; 
 ? 
;
_space_group_IT_number 4
_symmetry_cell_setting monoclinic
_symmetry_space_group_name_Hall 'P 2yb'
_symmetry_space_group_name_H-M 'P 1 21 1'
_atom_sites_solution_hydrogens geom
_atom_sites_solution_primary direct
_atom_sites_solution_secondary difmap
_audit_creation_method SHELXL-97
_audit_update_record
;
2015-09-21 deposited with the CCDC.
2016-03-10 downloaded from the CCDC.
;
_cell_angle_alpha 90.00
_cell_angle_beta 97.499(3)
_cell_angle_gamma 90.00
_cell_formula_units_Z 2
_cell_length_a 13.3549(9)
_cell_length_b 11.2578(7)
_cell_length_c 17.3499(13)
_cell_measurement_reflns_used 4020
_cell_measurement_temperature 173(2)
_cell_measurement_theta_max 25.37
_cell_measurement_theta_min 2.99
_cell_volume 2586.2(3)
_computing_structure_refinement 'SHELXL-97 (Sheldrick, 2008)'
_computing_structure_solution 'SHELXS-97 (Sheldrick, 2008)'
_diffrn_ambient_temperature 173(2)
_diffrn_measured_fraction_theta_full 0.973
_diffrn_measured_fraction_theta_max 0.973
_diffrn_measurement_device_type 'PHOTON 100 CMOS detector'
_diffrn_measurement_method 'omega scan'
_diffrn_radiation_monochromator 'TRIUMPH curved crystal monochromator'
_diffrn_radiation_source 'fine-focus sealed tube'
_diffrn_radiation_type MoK\a
_diffrn_radiation_wavelength 0.71073
_diffrn_reflns_av_R_equivalents 0.0724
_diffrn_reflns_av_sigmaI/netI 0.1199
_diffrn_reflns_limit_h_max 15
_diffrn_reflns_limit_h_min -16
_diffrn_reflns_limit_k_max 13
_diffrn_reflns_limit_k_min -11
_diffrn_reflns_limit_l_max 20
_diffrn_reflns_limit_l_min -20
_diffrn_reflns_number 13829
_diffrn_reflns_theta_full 25.39
_diffrn_reflns_theta_max 25.39
_diffrn_reflns_theta_min 2.98
_exptl_absorpt_coefficient_mu 0.456
_exptl_absorpt_correction_T_max 0.9516
_exptl_absorpt_correction_T_min 0.9144
_exptl_absorpt_correction_type multi-scan
_exptl_absorpt_process_details 'SADABS (Bruker, 2000)'
_exptl_crystal_colour black
_exptl_crystal_density_diffrn 1.335
_exptl_crystal_density_method 'not measured'
_exptl_crystal_description column
_exptl_crystal_F_000 1098
_exptl_crystal_size_max 0.30
_exptl_crystal_size_mid 0.13
_exptl_crystal_size_min 0.11
_refine_diff_density_max 0.860
_refine_diff_density_min -0.717
_refine_diff_density_rms 0.085
_refine_ls_abs_structure_details 'Flack H D (1983), Acta Cryst. A39, 876-881'
_refine_ls_abs_structure_Flack -0.02(3)
_refine_ls_extinction_method none
_refine_ls_goodness_of_fit_ref 1.160
_refine_ls_hydrogen_treatment constr
_refine_ls_matrix_type full
_refine_ls_number_parameters 725
_refine_ls_number_reflns 8155
_refine_ls_number_restraints 336
_refine_ls_restrained_S_all 1.151
_refine_ls_R_factor_all 0.1259
_refine_ls_R_factor_gt 0.0769
_refine_ls_shift/su_max 0.000
_refine_ls_shift/su_mean 0.000
_refine_ls_structure_factor_coef Fsqd
_refine_ls_weighting_details 'calc w=1/[\s^2^(Fo^2^)+(0.0289P)^2^+4.1202P] where P=(Fo^2^+2Fc^2^)/3'
_refine_ls_weighting_scheme calc
_refine_ls_wR_factor_gt 0.1400
_refine_ls_wR_factor_ref 0.1608
_reflns_number_gt 5704
_reflns_number_total 8155
_reflns_threshold_expression >2sigma(I)
_cod_data_source_file c6dt00210b2.cif
_cod_data_source_block 1
_cod_depositor_comments
;
The following automatic conversions were performed:

'_symmetry_cell_setting' value 'Monoclinic' changed to 'monoclinic'
according to
/usr/data/users/saulius/crontab/automatic-downloads/rss-feeds/RSC/lib/dictionaries/cif_core.dic
dictionary named 'cif_core.dic' version 2.4.2 from 2011-04-26.

Automatic conversion script
Id: cif_fix_values 4268 2015-11-12 08:31:59Z antanas 

 Adding full bibliography for 7038747--7038756.cif.
;
_cod_original_sg_symbol_Hall 'P2yb '
_cod_original_sg_symbol_H-M 'P2(1)   '
_cod_database_code 7038753

loop_
_symmetry_equiv_pos_as_xyz
'x, y, z'
'-x, y+1/2, -z'

loop_
_atom_site_label
_atom_site_type_symbol
_atom_site_fract_x
_atom_site_fract_y
_atom_site_fract_z
_atom_site_U_iso_or_equiv
_atom_site_adp_type
_atom_site_occupancy
_atom_site_symmetry_multiplicity
_atom_site_calc_flag
_atom_site_refinement_flags
_atom_site_disorder_assembly
_atom_site_disorder_group
C16A C 0.4575(6) 0.4576(8) 0.6161(5) 0.042(2) Uani 0.73(2) 1 d P A 7
H16K H 0.4551 0.5374 0.6397 0.051 Uiso 0.73(2) 1 calc PR A 7
H16L H 0.4506 0.3976 0.6568 0.051 Uiso 0.73(2) 1 calc PR A 7
C17A C 0.5580(10) 0.4405(12) 0.5844(7) 0.053(5) Uani 0.73(2) 1 d P A 7
H17G H 0.6137 0.4498 0.6266 0.080 Uiso 0.73(2) 1 calc PR A 7
H17H H 0.5643 0.5000 0.5441 0.080 Uiso 0.73(2) 1 calc PR A 7
H17I H 0.5604 0.3608 0.5620 0.080 Uiso 0.73(2) 1 calc PR A 7
C16D C 0.4575(6) 0.4576(8) 0.6161(5) 0.042(2) Uani 0.27(2) 1 d P A 8
H16A H 0.5222 0.4427 0.5969 0.063 Uiso 0.27(2) 1 calc PR A 8
H16B H 0.4485 0.4003 0.6572 0.063 Uiso 0.27(2) 1 calc PR A 8
H16C H 0.4571 0.5384 0.6371 0.063 Uiso 0.27(2) 1 calc PR A 8
C16B C 0.6772(9) 0.9233(9) 0.1863(5) 0.056(3) Uani 0.32(2) 1 d P B 5
H16M H 0.7253 0.9318 0.1477 0.068 Uiso 0.32(2) 1 calc PR B 5
H16N H 0.7092 0.9560 0.2365 0.068 Uiso 0.32(2) 1 calc PR B 5
C17B C 0.577(2) 0.992(2) 0.1580(12) 0.035(9) Uani 0.32(2) 1 d P B 5
H17A H 0.5924 1.0765 0.1508 0.052 Uiso 0.32(2) 1 calc PR B 5
H17B H 0.5304 0.9851 0.1970 0.052 Uiso 0.32(2) 1 calc PR B 5
H17C H 0.5454 0.9590 0.1086 0.052 Uiso 0.32(2) 1 calc PR B 5
C16E C 0.6772(9) 0.9233(9) 0.1863(5) 0.056(3) Uani 0.68(2) 1 d P B 6
H16O H 0.6180 0.9651 0.1601 0.084 Uiso 0.68(2) 1 calc PR B 6
H16D H 0.7331 0.9300 0.1551 0.084 Uiso 0.68(2) 1 calc PR B 6
H16E H 0.6972 0.9587 0.2376 0.084 Uiso 0.68(2) 1 calc PR B 6
C13C C 0.0909(12) 0.898(2) 0.0888(7) 0.038(3) Uani 0.687(12) 1 d PDU C 3
H13A H 0.0485 0.8332 0.0635 0.046 Uiso 0.687(12) 1 calc PR C 3
H13B H 0.1070 0.9535 0.0479 0.046 Uiso 0.687(12) 1 calc PR C 3
C14C C 0.0339(11) 0.9630(14) 0.1459(8) 0.048(3) Uani 0.687(12) 1 d PDU C 3
H14A H -0.0280 0.9976 0.1169 0.058 Uiso 0.687(12) 1 calc PR C 3
H14B H 0.0763 1.0296 0.1686 0.058 Uiso 0.687(12) 1 calc PR C 3
C15C C 0.0038(11) 0.8879(13) 0.2117(8) 0.054(3) Uani 0.687(12) 1 d PDU C 3
H15A H 0.0649 0.8497 0.2394 0.065 Uiso 0.687(12) 1 calc PR C 3
H15B H -0.0424 0.8241 0.1896 0.065 Uiso 0.687(12) 1 calc PR C 3
C16C C -0.0492(10) 0.9616(15) 0.2710(8) 0.065(4) Uani 0.687(12) 1 d PDU C 3
H16F H -0.0654 0.9095 0.3129 0.098 Uiso 0.687(12) 1 calc PR C 3
H16G H -0.1115 0.9966 0.2444 0.098 Uiso 0.687(12) 1 calc PR C 3
H16H H -0.0039 1.0251 0.2929 0.098 Uiso 0.687(12) 1 calc PR C 3
C13F C 0.097(3) 0.895(5) 0.0796(14) 0.040(4) Uani 0.313(12) 1 d PDU C 4
H13C H 0.0497 0.8299 0.0627 0.048 Uiso 0.313(12) 1 calc PR C 4
H13D H 0.1192 0.9320 0.0328 0.048 Uiso 0.313(12) 1 calc PR C 4
C14F C 0.045(2) 0.987(3) 0.1249(16) 0.045(4) Uani 0.313(12) 1 d PDU C 4
H14C H 0.0972 1.0431 0.1497 0.054 Uiso 0.313(12) 1 calc PR C 4
H14D H -0.0021 1.0334 0.0877 0.054 Uiso 0.313(12) 1 calc PR C 4
C15F C -0.012(2) 0.937(4) 0.1871(12) 0.053(4) Uani 0.313(12) 1 d PDU C 4
H15C H -0.0726 0.9873 0.1893 0.063 Uiso 0.313(12) 1 calc PR C 4
H15D H -0.0366 0.8570 0.1701 0.063 Uiso 0.313(12) 1 calc PR C 4
C16F C 0.0416(19) 0.926(3) 0.2678(13) 0.061(4) Uani 0.313(12) 1 d PDU C 4
H16I H 0.0713 1.0044 0.2840 0.073 Uiso 0.313(12) 1 calc PR C 4
H16J H 0.0979 0.8692 0.2674 0.073 Uiso 0.313(12) 1 calc PR C 4
C17F C -0.026(2) 0.885(3) 0.3292(14) 0.060(7) Uani 0.313(12) 1 d PDU C 4
H17D H 0.0142 0.8816 0.3806 0.090 Uiso 0.313(12) 1 calc PR C 4
H17E H -0.0533 0.8057 0.3153 0.090 Uiso 0.313(12) 1 calc PR C 4
H17F H -0.0820 0.9410 0.3305 0.090 Uiso 0.313(12) 1 calc PR C 4
Cl2 Cl 0.8234(4) 0.5619(5) 0.5371(3) 0.0595(13) Uani 0.805(8) 1 d PDU D 1
O5 O 0.7603(6) 0.6641(7) 0.5257(4) 0.067(3) Uani 0.805(8) 1 d PDU D 1
O6 O 0.8296(6) 0.5236(8) 0.6168(4) 0.072(3) Uani 0.805(8) 1 d PDU D 1
O7 O 0.7858(8) 0.4709(8) 0.4834(6) 0.087(4) Uani 0.805(8) 1 d PDU D 1
O8 O 0.9248(7) 0.5931(11) 0.5211(6) 0.075(3) Uani 0.805(8) 1 d PDU D 1
Cl2' Cl 0.8392(17) 0.5806(19) 0.5175(11) 0.061(4) Uani 0.195(8) 1 d PDU D 2
O5' O 0.805(2) 0.642(3) 0.4470(13) 0.069(7) Uani 0.195(8) 1 d PDU D 2
O6' O 0.812(2) 0.647(3) 0.5830(14) 0.061(5) Uani 0.195(8) 1 d PDU D 2
O7' O 0.795(3) 0.464(2) 0.5178(19) 0.067(6) Uani 0.195(8) 1 d PDU D 2
O8' O 0.9480(18) 0.569(4) 0.526(2) 0.069(8) Uani 0.195(8) 1 d PDU D 2
C1A C 0.2364(5) 0.5022(7) 0.3778(4) 0.0260(18) Uani 1 1 d . . .
C2A C 0.1797(6) 0.6521(8) 0.4388(5) 0.038(2) Uani 1 1 d . . .
H2AA H 0.1515 0.6993 0.4759 0.045 Uiso 1 1 calc R . .
C3A C 0.2134(6) 0.6917(9) 0.3718(5) 0.035(2) Uani 1 1 d . . .
H3AA H 0.2127 0.7721 0.3551 0.042 Uiso 1 1 calc R . .
C4A C 0.2710(5) 0.3902(7) 0.3515(4) 0.0270(19) Uani 1 1 d . . .
H4AA H 0.2657 0.3177 0.3787 0.032 Uiso 1 1 calc R . .
C5A C 0.3587(6) 0.2915(7) 0.2562(4) 0.0293(18) Uani 1 1 d . . .
H5AA H 0.3466 0.2951 0.1981 0.035 Uiso 1 1 calc R . .
C6A C 0.4724(6) 0.2920(7) 0.2804(5) 0.0319(19) Uani 1 1 d . . .
C7A C 0.5151(6) 0.3209(7) 0.3556(5) 0.035(2) Uani 1 1 d . . .
H7AA H 0.4730 0.3448 0.3930 0.042 Uiso 1 1 calc R . .
C8A C 0.6195(7) 0.3148(8) 0.3762(6) 0.054(3) Uani 1 1 d . . .
H8AA H 0.6477 0.3350 0.4276 0.065 Uiso 1 1 calc R . .
C9A C 0.6822(7) 0.2803(9) 0.3237(8) 0.066(3) Uani 1 1 d . . .
H9AA H 0.7531 0.2768 0.3384 0.080 Uiso 1 1 calc R . .
C10A C 0.6402(8) 0.2502(10) 0.2483(8) 0.070(4) Uani 1 1 d . . .
H10A H 0.6830 0.2269 0.2113 0.084 Uiso 1 1 calc R . .
C11A C 0.5353(7) 0.2544(8) 0.2268(6) 0.048(3) Uani 1 1 d . . .
H11A H 0.5070 0.2316 0.1759 0.057 Uiso 1 1 calc R . .
C12A C 0.3156(6) 0.1737(8) 0.2812(5) 0.039(2) Uani 1 1 d . . .
H12A H 0.2425 0.1720 0.2651 0.058 Uiso 1 1 calc R . .
H12B H 0.3294 0.1658 0.3378 0.058 Uiso 1 1 calc R . .
H12C H 0.3474 0.1077 0.2565 0.058 Uiso 1 1 calc R . .
C13A C 0.1805(7) 0.4537(9) 0.5079(4) 0.043(2) Uani 1 1 d . . .
H13E H 0.1765 0.3702 0.4899 0.051 Uiso 1 1 calc R . .
H13F H 0.1160 0.4735 0.5274 0.051 Uiso 1 1 calc R . .
C14A C 0.2675(6) 0.4670(9) 0.5737(4) 0.044(2) Uani 1 1 d . A .
H14E H 0.2663 0.5485 0.5950 0.053 Uiso 1 1 calc R . .
H14F H 0.2569 0.4110 0.6159 0.053 Uiso 1 1 calc R . .
C15A C 0.3710(6) 0.4440(8) 0.5490(5) 0.041(2) Uani 1 1 d . . .
H15E H 0.3819 0.5001 0.5070 0.049 Uiso 1 1 calc R A 7
H15F H 0.3724 0.3625 0.5277 0.049 Uiso 1 1 calc R A 7
C1B C 0.5162(4) 0.5692(8) 0.2490(4) 0.0265(16) Uani 1 1 d . . .
C2B C 0.5941(6) 0.6219(7) 0.3619(5) 0.035(2) Uani 1 1 d . . .
H2BA H 0.6451 0.6415 0.4033 0.042 Uiso 1 1 calc R . .
C3B C 0.4936(6) 0.6245(7) 0.3644(4) 0.031(2) Uani 1 1 d . . .
H3BA H 0.4618 0.6455 0.4084 0.038 Uiso 1 1 calc R . .
C4B C 0.4838(5) 0.5313(7) 0.1697(4) 0.0280(19) Uani 1 1 d . . .
H4BA H 0.5292 0.5159 0.1330 0.034 Uiso 1 1 calc R . .
C5B C 0.3453(5) 0.4857(7) 0.0721(4) 0.0281(18) Uani 1 1 d . . .
H5BA H 0.2846 0.4350 0.0755 0.034 Uiso 1 1 calc R . .
C6B C 0.3095(5) 0.5958(7) 0.0255(4) 0.0255(19) Uani 1 1 d . . .
C7B C 0.3611(6) 0.7035(8) 0.0313(4) 0.031(2) Uani 1 1 d . . .
H7BA H 0.4216 0.7104 0.0665 0.037 Uiso 1 1 calc R . .
C8B C 0.3261(6) 0.8014(8) -0.0135(4) 0.036(2) Uani 1 1 d . . .
H8BA H 0.3625 0.8741 -0.0086 0.043 Uiso 1 1 calc R . .
C9B C 0.2384(6) 0.7925(8) -0.0650(4) 0.033(2) Uani 1 1 d . . .
H9BA H 0.2137 0.8594 -0.0951 0.039 Uiso 1 1 calc R . .
C10B C 0.1870(5) 0.6867(7) -0.0726(4) 0.0266(18) Uani 1 1 d . . .
H10B H 0.1275 0.6801 -0.1088 0.032 Uiso 1 1 calc R . .
C11B C 0.2218(5) 0.5885(7) -0.0272(4) 0.0246(19) Uani 1 1 d . . .
H11B H 0.1851 0.5160 -0.0326 0.030 Uiso 1 1 calc R . .
C12B C 0.4176(6) 0.4139(8) 0.0286(4) 0.040(2) Uani 1 1 d . . .
H12D H 0.4397 0.3429 0.0587 0.060 Uiso 1 1 calc R . .
H12E H 0.4764 0.4627 0.0214 0.060 Uiso 1 1 calc R . .
H12F H 0.3827 0.3902 -0.0223 0.060 Uiso 1 1 calc R . .
C13B C 0.7045(5) 0.5895(7) 0.2543(5) 0.037(2) Uani 1 1 d . . .
H13G H 0.6961 0.5459 0.2043 0.044 Uiso 1 1 calc R . .
H13H H 0.7584 0.5499 0.2897 0.044 Uiso 1 1 calc R . .
C14B C 0.7353(6) 0.7177(8) 0.2405(5) 0.042(2) Uani 1 1 d . B .
H14G H 0.7942 0.7172 0.2113 0.051 Uiso 1 1 calc R . .
H14H H 0.7567 0.7558 0.2914 0.051 Uiso 1 1 calc R . .
C15B C 0.6512(7) 0.7921(8) 0.1957(5) 0.043(2) Uani 1 1 d . . .
H15G H 0.5906 0.7870 0.2229 0.052 Uiso 1 1 calc R B 5
H15H H 0.6336 0.7569 0.1434 0.052 Uiso 1 1 calc R B 5
C1C C 0.1984(5) 0.7343(7) 0.1556(4) 0.0207(16) Uani 1 1 d . C .
C2C C 0.2679(6) 0.9092(7) 0.1590(4) 0.0304(19) Uani 1 1 d . C .
H2CA H 0.2805 0.9909 0.1505 0.036 Uiso 1 1 calc R . .
C3C C 0.3312(6) 0.8312(7) 0.2033(4) 0.0273(18) Uani 1 1 d . . .
H3CA H 0.3955 0.8502 0.2308 0.033 Uiso 1 1 calc R . .
C4C C 0.1346(6) 0.6304(7) 0.1418(4) 0.0231(18) Uani 1 1 d . . .
H4CA H 0.0711 0.6311 0.1099 0.028 Uiso 1 1 calc R . .
C5C C 0.1143(5) 0.4262(7) 0.1724(4) 0.0255(18) Uani 1 1 d . . .
H5CA H 0.1632 0.3587 0.1743 0.031 Uiso 1 1 calc R . .
C6C C 0.0559(5) 0.4136(8) 0.2427(4) 0.0287(19) Uani 1 1 d . . .
C7C C 0.0438(6) 0.3023(8) 0.2738(5) 0.038(2) Uani 1 1 d . . .
H7CA H 0.0711 0.2347 0.2512 0.045 Uiso 1 1 calc R . .
C8C C -0.0082(6) 0.2881(10) 0.3378(5) 0.048(3) Uani 1 1 d . . .
H8CA H -0.0181 0.2110 0.3577 0.058 Uiso 1 1 calc R . .
C9C C -0.0448(6) 0.3858(9) 0.3720(5) 0.046(3) Uani 1 1 d . . .
H9CA H -0.0771 0.3765 0.4172 0.055 Uiso 1 1 calc R . .
C10C C -0.0351(6) 0.4989(9) 0.3410(5) 0.040(2) Uani 1 1 d . . .
H10C H -0.0630 0.5661 0.3636 0.048 Uiso 1 1 calc R . .
C11C C 0.0162(5) 0.5120(7) 0.2763(4) 0.029(2) Uani 1 1 d . . .
H11C H 0.0240 0.5888 0.2551 0.035 Uiso 1 1 calc R . .
C12C C 0.0394(6) 0.4125(8) 0.0973(4) 0.035(2) Uani 1 1 d . . .
H12G H 0.0759 0.4196 0.0520 0.052 Uiso 1 1 calc R . .
H12H H -0.0121 0.4748 0.0953 0.052 Uiso 1 1 calc R . .
H12I H 0.0069 0.3344 0.0969 0.052 Uiso 1 1 calc R . .
Fe1 Fe 0.30843(7) 0.55954(10) 0.23976(6) 0.0213(2) Uani 1 1 d . . .
N1A N 0.2486(4) 0.5966(5) 0.3325(3) 0.0239(15) Uani 1 1 d . . .
N2A N 0.1945(5) 0.5324(6) 0.4421(4) 0.0352(18) Uani 1 1 d . . .
N3A N 0.3107(4) 0.3976(6) 0.2863(3) 0.0262(16) Uani 1 1 d . . .
N1B N 0.4448(4) 0.5917(5) 0.2930(3) 0.0230(15) Uani 1 1 d . . .
N2B N 0.6095(4) 0.5858(6) 0.2884(4) 0.0326(17) Uani 1 1 d . . .
N3B N 0.3869(4) 0.5205(5) 0.1539(3) 0.0241(15) Uani 1 1 d . . .
N1C N 0.2864(4) 0.7225(6) 0.2009(3) 0.0241(15) Uani 1 1 d . . .
N2C N 0.1854(4) 0.8479(6) 0.1302(3) 0.0269(15) Uani 1 1 d D . .
N3C N 0.1730(4) 0.5369(6) 0.1772(3) 0.0210(15) Uani 1 1 d . . .
Cl1 Cl 0.1868(2) 0.1835(2) 0.99123(13) 0.0524(7) Uani 1 1 d . . .
O1 O 0.2265(5) 0.1915(6) 1.0725(3) 0.0549(18) Uani 1 1 d . . .
O2 O 0.1958(5) 0.2960(6) 0.9540(3) 0.0542(19) Uani 1 1 d . . .
O3 O 0.0799(6) 0.1539(7) 0.9860(4) 0.087(3) Uani 1 1 d . . .
O4 O 0.2396(8) 0.0957(6) 0.9550(4) 0.101(3) Uani 1 1 d . . .

loop_
_atom_site_aniso_label
_atom_site_aniso_U_11
_atom_site_aniso_U_22
_atom_site_aniso_U_33
_atom_site_aniso_U_23
_atom_site_aniso_U_13
_atom_site_aniso_U_12
C16A 0.041(5) 0.044(6) 0.036(5) 0.000(4) -0.014(4) -0.002(4)
C17A 0.056(10) 0.047(9) 0.047(8) 0.005(6) -0.030(7) -0.017(7)
C16D 0.041(5) 0.044(6) 0.036(5) 0.000(4) -0.014(4) -0.002(4)
C16B 0.096(9) 0.041(6) 0.033(5) -0.004(4) 0.014(5) -0.021(6)
C17B 0.07(2) 0.020(15) 0.014(12) -0.010(10) -0.006(12) 0.005(13)
C16E 0.096(9) 0.041(6) 0.033(5) -0.004(4) 0.014(5) -0.021(6)
C13C 0.028(5) 0.040(6) 0.042(6) -0.003(5) -0.012(5) 0.005(5)
C14C 0.032(5) 0.050(6) 0.058(6) -0.006(5) -0.012(5) 0.005(5)
C15C 0.035(5) 0.064(7) 0.061(7) -0.013(6) -0.005(5) 0.003(5)
C16C 0.040(7) 0.081(9) 0.071(8) -0.030(7) -0.007(7) 0.006(7)
C13F 0.027(6) 0.043(7) 0.046(7) -0.003(6) -0.013(6) 0.007(6)
C14F 0.031(6) 0.048(7) 0.050(7) -0.003(6) -0.012(6) 0.005(6)
C15F 0.034(6) 0.061(7) 0.059(7) -0.005(6) -0.007(6) 0.005(6)
C16F 0.042(7) 0.070(9) 0.068(8) -0.010(8) -0.006(7) 0.000(7)
C17F 0.044(12) 0.077(14) 0.059(13) -0.016(12) 0.005(11) 0.003(12)
Cl2 0.052(2) 0.060(3) 0.062(3) -0.034(2) -0.0080(19) 0.005(2)
O5 0.072(6) 0.083(6) 0.040(5) -0.022(4) -0.018(4) 0.029(5)
O6 0.062(5) 0.084(7) 0.068(6) 0.007(5) -0.002(4) 0.030(5)
O7 0.058(6) 0.090(7) 0.105(8) -0.080(6) -0.017(6) 0.006(5)
O8 0.064(6) 0.088(8) 0.075(6) -0.033(5) 0.019(5) -0.002(6)
Cl2' 0.037(6) 0.074(6) 0.068(6) -0.040(5) -0.011(5) 0.024(5)
O5' 0.057(13) 0.095(14) 0.049(12) -0.012(12) -0.010(12) 0.026(12)
O6' 0.057(10) 0.064(10) 0.060(10) -0.046(9) 0.008(9) 0.023(9)
O7' 0.060(9) 0.070(9) 0.069(9) -0.028(8) -0.002(8) -0.004(7)
O8' 0.056(13) 0.078(14) 0.070(13) -0.042(13) -0.003(12) 0.022(13)
C1A 0.015(4) 0.038(5) 0.024(4) 0.002(4) 0.000(3) 0.001(3)
C2A 0.029(5) 0.047(6) 0.035(5) -0.005(4) -0.002(4) 0.011(4)
C3A 0.034(5) 0.035(5) 0.033(5) -0.003(4) -0.003(4) 0.003(4)
C4A 0.021(4) 0.030(5) 0.026(4) 0.003(3) -0.012(3) -0.007(4)
C5A 0.028(4) 0.027(5) 0.030(4) -0.001(4) -0.005(3) 0.007(4)
C6A 0.032(5) 0.017(4) 0.045(5) 0.008(4) -0.001(4) 0.003(4)
C7A 0.030(5) 0.028(5) 0.045(5) 0.002(4) -0.011(4) 0.002(4)
C8A 0.036(5) 0.029(6) 0.089(8) 0.011(5) -0.021(5) -0.001(5)
C9A 0.028(6) 0.049(7) 0.122(11) 0.027(7) 0.006(7) -0.004(5)
C10A 0.051(7) 0.062(8) 0.103(10) 0.041(7) 0.039(7) 0.025(6)
C11A 0.044(6) 0.048(6) 0.056(6) 0.027(5) 0.022(5) 0.019(5)
C12A 0.032(5) 0.026(5) 0.055(6) 0.004(4) -0.006(4) -0.005(4)
C13A 0.042(5) 0.065(7) 0.021(4) 0.013(4) 0.005(4) -0.009(5)
C14A 0.053(6) 0.057(6) 0.019(4) 0.006(4) -0.001(4) -0.008(5)
C15A 0.045(5) 0.046(6) 0.029(5) 0.002(4) -0.004(4) -0.001(5)
C1B 0.011(3) 0.025(4) 0.040(4) 0.010(4) -0.008(3) -0.007(4)
C2B 0.031(5) 0.036(6) 0.033(5) 0.002(4) -0.012(4) -0.008(4)
C3B 0.033(5) 0.028(5) 0.029(4) -0.001(3) -0.013(4) -0.013(4)
C4B 0.023(4) 0.027(5) 0.035(4) -0.001(3) 0.005(3) -0.001(3)
C5B 0.018(4) 0.034(5) 0.031(4) 0.000(4) -0.005(3) 0.002(4)
C6B 0.018(4) 0.032(5) 0.028(4) 0.002(3) 0.008(3) 0.000(3)
C7B 0.018(4) 0.041(6) 0.034(5) 0.001(4) 0.003(4) -0.006(4)
C8B 0.034(5) 0.035(5) 0.038(5) 0.010(4) 0.004(4) -0.016(4)
C9B 0.036(5) 0.037(6) 0.025(4) 0.006(4) 0.000(4) 0.004(4)
C10B 0.025(4) 0.028(5) 0.027(4) -0.003(4) 0.000(3) -0.007(4)
C11B 0.017(3) 0.023(5) 0.031(4) -0.001(3) -0.006(3) 0.004(3)
C12B 0.041(5) 0.048(6) 0.028(4) -0.011(4) -0.003(4) 0.019(5)
C13B 0.015(4) 0.035(6) 0.058(5) -0.001(4) -0.007(4) -0.001(4)
C14B 0.023(4) 0.054(7) 0.048(5) 0.002(5) -0.003(4) -0.009(4)
C15B 0.056(6) 0.038(6) 0.033(5) -0.001(4) -0.001(4) -0.014(5)
C1C 0.018(4) 0.022(4) 0.021(4) -0.002(3) 0.001(3) -0.007(3)
C2C 0.035(5) 0.020(5) 0.032(4) 0.004(3) -0.008(4) -0.001(4)
C3C 0.024(4) 0.025(5) 0.030(4) -0.005(3) -0.006(3) 0.001(4)
C4C 0.018(4) 0.024(5) 0.028(4) 0.002(3) 0.004(3) -0.001(3)
C5C 0.019(4) 0.025(5) 0.028(4) 0.005(3) -0.011(3) -0.005(3)
C6C 0.011(4) 0.045(6) 0.029(4) 0.008(4) -0.003(3) -0.004(4)
C7C 0.021(4) 0.036(6) 0.056(6) 0.011(4) 0.003(4) -0.002(4)
C8C 0.025(5) 0.063(8) 0.058(6) 0.020(5) 0.007(5) -0.001(5)
C9C 0.024(5) 0.073(8) 0.039(5) 0.018(5) 0.002(4) -0.006(5)
C10C 0.018(4) 0.058(7) 0.045(5) 0.005(4) 0.003(4) 0.009(4)
C11C 0.015(4) 0.040(6) 0.032(4) 0.008(4) 0.000(3) 0.003(3)
C12C 0.031(5) 0.039(6) 0.030(4) -0.001(4) -0.010(4) -0.010(4)
Fe1 0.0152(5) 0.0228(6) 0.0242(5) 0.0013(5) -0.0033(4) -0.0020(5)
N1A 0.014(3) 0.028(4) 0.027(3) -0.001(3) -0.008(3) -0.002(3)
N2A 0.029(4) 0.046(6) 0.030(4) -0.002(3) 0.002(3) 0.001(3)
N3A 0.015(3) 0.037(4) 0.025(4) -0.004(3) -0.004(3) -0.006(3)
N1B 0.015(3) 0.027(4) 0.025(3) 0.007(3) -0.006(2) -0.006(3)
N2B 0.021(3) 0.032(5) 0.040(4) 0.006(3) -0.016(3) -0.005(3)
N3B 0.018(3) 0.030(4) 0.022(3) -0.003(3) -0.005(3) -0.003(3)
N1C 0.017(3) 0.031(4) 0.022(3) -0.001(3) -0.004(3) -0.006(3)
N2C 0.026(3) 0.026(4) 0.026(3) 0.004(3) -0.008(3) 0.006(3)
N3C 0.011(3) 0.028(4) 0.024(3) -0.001(3) 0.004(2) -0.005(3)
Cl1 0.0750(17) 0.0271(13) 0.0470(14) 0.0060(11) -0.0223(13) -0.0127(13)
O1 0.068(4) 0.055(4) 0.034(3) 0.007(3) -0.024(3) -0.003(4)
O2 0.083(5) 0.027(4) 0.050(4) 0.012(3) -0.002(4) -0.004(4)
O3 0.080(5) 0.067(6) 0.099(6) 0.038(4) -0.049(5) -0.039(5)
O4 0.190(9) 0.037(5) 0.071(5) -0.007(4) 0.002(5) 0.038(5)

loop_
_atom_type_symbol
_atom_type_description
_atom_type_scat_dispersion_real
_atom_type_scat_dispersion_imag
_atom_type_scat_source
C C 0.0033 0.0016 'International Tables Vol C Tables 4.2.6.8 and 6.1.1.4'
H H 0.0000 0.0000 'International Tables Vol C Tables 4.2.6.8 and 6.1.1.4'
N N 0.0061 0.0033 'International Tables Vol C Tables 4.2.6.8 and 6.1.1.4'
O O 0.0106 0.0060 'International Tables Vol C Tables 4.2.6.8 and 6.1.1.4'
Cl Cl 0.1484 0.1585 'International Tables Vol C Tables 4.2.6.8 and 6.1.1.4'
Fe Fe 0.3463 0.8444 'International Tables Vol C Tables 4.2.6.8 and 6.1.1.4'

loop_
_geom_angle_atom_site_label_1
_geom_angle_atom_site_label_2
_geom_angle_atom_site_label_3
_geom_angle
C17A C16A C15A 108.8(8)
C17A C16A H16K 109.9
C15A C16A H16K 109.9
C17A C16A H16L 109.9
C15A C16A H16L 109.9
H16K C16A H16L 108.3
C16A C17A H17G 109.5
C16A C17A H17H 109.5
H17G C17A H17H 109.5
C16A C17A H17I 109.5
H17G C17A H17I 109.5
H17H C17A H17I 109.5
C15B C16B C17B 108.4(12)
C15B C16B H16M 110.0
C17B C16B H16M 110.0
C15B C16B H16N 110.0
C17B C16B H16N 110.0
H16M C16B H16N 108.4
C16B C17B H17A 109.5
C16B C17B H17B 109.5
H17A C17B H17B 109.5
C16B C17B H17C 109.5
H17A C17B H17C 109.5
H17B C17B H17C 109.5
N2C C13C C14C 109.6(9)
N2C C13C H13A 109.7
C14C C13C H13A 109.7
N2C C13C H13B 109.7
C14C C13C H13B 109.7
H13A C13C H13B 108.2
C13C C14C C15C 115.3(12)
C13C C14C H14A 108.4
C15C C14C H14A 108.4
C13C C14C H14B 108.4
C15C C14C H14B 108.4
H14A C14C H14B 107.5
C14C C15C C16C 112.7(12)
C14C C15C H15A 109.0
C16C C15C H15A 109.0
C14C C15C H15B 109.0
C16C C15C H15B 109.0
H15A C15C H15B 107.8
C15C C16C H16F 109.5
C15C C16C H16G 109.5
H16F C16C H16G 109.5
C15C C16C H16H 109.5
H16F C16C H16H 109.5
H16G C16C H16H 109.5
N2C C13F C14F 108.7(16)
N2C C13F H13C 109.9
C14F C13F H13C 109.9
N2C C13F H13D 109.9
C14F C13F H13D 109.9
H13C C13F H13D 108.3
C15F C14F C13F 114.9(18)
C15F C14F H14C 108.5
C13F C14F H14C 108.5
C15F C14F H14D 108.5
C13F C14F H14D 108.5
H14C C14F H14D 107.5
C16F C15F C14F 118.1(18)
C16F C15F H15C 107.8
C14F C15F H15C 107.8
C16F C15F H15D 107.8
C14F C15F H15D 107.8
H15C C15F H15D 107.1
C15F C16F C17F 114.4(17)
C15F C16F H16I 108.6
C17F C16F H16I 108.6
C15F C16F H16J 108.6
C17F C16F H16J 108.6
H16I C16F H16J 107.6
C16F C17F H17D 109.5
C16F C17F H17E 109.5
H17D C17F H17E 109.5
C16F C17F H17F 109.5
H17D C17F H17F 109.5
H17E C17F H17F 109.5
O5 Cl2 O7 109.6(6)
O5 Cl2 O6 109.5(5)
O7 Cl2 O6 112.5(7)
O5 Cl2 O8 109.0(7)
O7 Cl2 O8 107.7(6)
O6 Cl2 O8 108.5(6)
O5' Cl2' O7' 111.1(12)
O5' Cl2' O6' 109.8(12)
O7' Cl2' O6' 108.5(12)
O5' Cl2' O8' 109.7(12)
O7' Cl2' O8' 108.7(12)
O6' Cl2' O8' 108.9(12)
N1A C1A N2A 112.2(7)
N1A C1A C4A 116.1(7)
N2A C1A C4A 131.7(7)
N2A C2A C3A 107.2(8)
N2A C2A H2AA 126.4
C3A C2A H2AA 126.4
C2A C3A N1A 109.5(8)
C2A C3A H3AA 125.2
N1A C3A H3AA 125.2
N3A C4A C1A 113.6(7)
N3A C4A H4AA 123.2
C1A C4A H4AA 123.2
N3A C5A C6A 111.2(6)
N3A C5A C12A 113.8(7)
C6A C5A C12A 108.9(6)
N3A C5A H5AA 107.6
C6A C5A H5AA 107.6
C12A C5A H5AA 107.6
C7A C6A C11A 119.1(8)
C7A C6A C5A 122.0(7)
C11A C6A C5A 118.7(7)
C6A C7A C8A 120.1(9)
C6A C7A H7AA 120.0
C8A C7A H7AA 120.0
C9A C8A C7A 121.3(10)
C9A C8A H8AA 119.3
C7A C8A H8AA 119.3
C8A C9A C10A 119.1(10)
C8A C9A H9AA 120.4
C10A C9A H9AA 120.4
C9A C10A C11A 120.3(10)
C9A C10A H10A 119.8
C11A C10A H10A 119.8
C6A C11A C10A 120.0(10)
C6A C11A H11A 120.0
C10A C11A H11A 120.0
C5A C12A H12A 109.5
C5A C12A H12B 109.5
H12A C12A H12B 109.5
C5A C12A H12C 109.5
H12A C12A H12C 109.5
H12B C12A H12C 109.5
N2A C13A C14A 111.0(7)
N2A C13A H13E 109.4
C14A C13A H13E 109.4
N2A C13A H13F 109.4
C14A C13A H13F 109.4
H13E C13A H13F 108.0
C15A C14A C13A 113.8(7)
C15A C14A H14E 108.8
C13A C14A H14E 108.8
C15A C14A H14F 108.8
C13A C14A H14F 108.8
H14E C14A H14F 107.7
C14A C15A C16A 113.0(7)
C14A C15A H15E 109.0
C16A C15A H15E 109.0
C14A C15A H15F 109.0
C16A C15A H15F 109.0
H15E C15A H15F 107.8
N1B C1B N2B 111.6(6)
N1B C1B C4B 117.1(6)
N2B C1B C4B 131.3(7)
C3B C2B N2B 107.8(7)
C3B C2B H2BA 126.1
N2B C2B H2BA 126.1
C2B C3B N1B 108.8(7)
C2B C3B H3BA 125.6
N1B C3B H3BA 125.6
N3B C4B C1B 113.2(6)
N3B C4B H4BA 123.4
C1B C4B H4BA 123.4
N3B C5B C6B 109.9(6)
N3B C5B C12B 115.1(6)
C6B C5B C12B 110.0(6)
N3B C5B H5BA 107.2
C6B C5B H5BA 107.2
C12B C5B H5BA 107.2
C7B C6B C11B 117.7(7)
C7B C6B C5B 123.6(6)
C11B C6B C5B 118.7(7)
C6B C7B C8B 121.5(7)
C6B C7B H7BA 119.3
C8B C7B H7BA 119.3
C9B C8B C7B 119.9(8)
C9B C8B H8BA 120.1
C7B C8B H8BA 120.1
C10B C9B C8B 119.7(8)
C10B C9B H9BA 120.1
C8B C9B H9BA 120.1
C9B C10B C11B 120.5(7)
C9B C10B H10B 119.8
C11B C10B H10B 119.8
C6B C11B C10B 120.7(7)
C6B C11B H11B 119.6
C10B C11B H11B 119.6
C5B C12B H12D 109.5
C5B C12B H12E 109.5
H12D C12B H12E 109.5
C5B C12B H12F 109.5
H12D C12B H12F 109.5
H12E C12B H12F 109.5
N2B C13B C14B 110.7(7)
N2B C13B H13G 109.5
C14B C13B H13G 109.5
N2B C13B H13H 109.5
C14B C13B H13H 109.5
H13G C13B H13H 108.1
C13B C14B C15B 113.7(6)
C13B C14B H14G 108.8
C15B C14B H14G 108.8
C13B C14B H14H 108.8
C15B C14B H14H 108.8
H14G C14B H14H 107.7
C14B C15B C16B 114.9(8)
C14B C15B H15G 108.5
C16B C15B H15G 108.5
C14B C15B H15H 108.5
C16B C15B H15H 108.5
H15G C15B H15H 107.5
N1C C1C N2C 110.5(6)
N1C C1C C4C 118.2(7)
N2C C1C C4C 131.3(6)
N2C C2C C3C 107.1(7)
N2C C2C H2CA 126.4
C3C C2C H2CA 126.4
N1C C3C C2C 108.7(7)
N1C C3C H3CA 125.7
C2C C3C H3CA 125.7
N3C C4C C1C 113.1(6)
N3C C4C H4CA 123.5
C1C C4C H4CA 123.5
N3C C5C C6C 110.8(6)
N3C C5C C12C 114.5(6)
C6C C5C C12C 108.7(6)
N3C C5C H5CA 107.5
C6C C5C H5CA 107.5
C12C C5C H5CA 107.5
C7C C6C C11C 119.3(8)
C7C C6C C5C 119.4(7)
C11C C6C C5C 121.4(7)
C6C C7C C8C 120.7(9)
C6C C7C H7CA 119.6
C8C C7C H7CA 119.6
C9C C8C C7C 119.7(9)
C9C C8C H8CA 120.1
C7C C8C H8CA 120.1
C8C C9C C10C 120.7(9)
C8C C9C H9CA 119.7
C10C C9C H9CA 119.7
C9C C10C C11C 119.1(8)
C9C C10C H10C 120.5
C11C C10C H10C 120.5
C6C C11C C10C 120.5(8)
C6C C11C H11C 119.8
C10C C11C H11C 119.8
C5C C12C H12G 109.5
C5C C12C H12H 109.5
H12G C12C H12H 109.5
C5C C12C H12I 109.5
H12G C12C H12I 109.5
H12H C12C H12I 109.5
N1A Fe1 N1C 91.4(3)
N1A Fe1 N1B 91.6(2)
N1C Fe1 N1B 94.4(2)
N1A Fe1 N3B 172.4(2)
N1C Fe1 N3B 91.1(2)
N1B Fe1 N3B 81.1(2)
N1A Fe1 N3A 81.2(3)
N1C Fe1 N3A 171.0(3)
N1B Fe1 N3A 90.8(2)
N3B Fe1 N3A 96.9(2)
N1A Fe1 N3C 92.1(2)
N1C Fe1 N3C 81.3(2)
N1B Fe1 N3C 174.4(3)
N3B Fe1 N3C 95.4(2)
N3A Fe1 N3C 93.9(2)
C1A N1A C3A 104.4(7)
C1A N1A Fe1 114.2(5)
C3A N1A Fe1 141.3(6)
C1A N2A C2A 106.6(7)
C1A N2A C13A 126.5(8)
C2A N2A C13A 126.4(8)
C4A N3A C5A 119.6(7)
C4A N3A Fe1 114.9(5)
C5A N3A Fe1 125.4(5)
C1B N1B C3B 106.2(6)
C1B N1B Fe1 112.8(4)
C3B N1B Fe1 140.9(5)
C1B N2B C2B 105.6(6)
C1B N2B C13B 125.9(6)
C2B N2B C13B 127.2(6)
C4B N3B C5B 117.3(6)
C4B N3B Fe1 115.7(5)
C5B N3B Fe1 126.9(4)
C1C N1C C3C 106.2(6)
C1C N1C Fe1 112.1(5)
C3C N1C Fe1 141.7(5)
C2C N2C C1C 107.5(6)
C2C N2C C13F 126(3)
C1C N2C C13F 126(3)
C2C N2C C13C 126.4(13)
C1C N2C C13C 125.6(13)
C13F N2C C13C 7.5(14)
C4C N3C C5C 119.3(6)
C4C N3C Fe1 115.4(5)
C5C N3C Fe1 125.3(5)
O4 Cl1 O2 110.0(5)
O4 Cl1 O1 109.8(4)
O2 Cl1 O1 110.1(4)
O4 Cl1 O3 110.8(6)
O2 Cl1 O3 108.2(4)
O1 Cl1 O3 107.9(4)

loop_
_geom_bond_atom_site_label_1
_geom_bond_atom_site_label_2
_geom_bond_distance
C16A C17A 1.527(15)
C16A C15A 1.538(10)
C16A H16K 0.9900
C16A H16L 0.9900
C17A H17G 0.9800
C17A H17H 0.9800
C17A H17I 0.9800
C16B C15B 1.530(12)
C16B C17B 1.57(3)
C16B H16M 0.9900
C16B H16N 0.9900
C17B H17A 0.9800
C17B H17B 0.9800
C17B H17C 0.9800
C13C N2C 1.479(11)
C13C C14C 1.515(13)
C13C H13A 0.9900
C13C H13B 0.9900
C14C C15C 1.516(14)
C14C H14A 0.9900
C14C H14B 0.9900
C15C C16C 1.562(14)
C15C H15A 0.9900
C15C H15B 0.9900
C16C H16F 0.9800
C16C H16G 0.9800
C16C H16H 0.9800
C13F N2C 1.472(17)
C13F C14F 1.521(19)
C13F H13C 0.9900
C13F H13D 0.9900
C14F C15F 1.515(18)
C14F H14C 0.9900
C14F H14D 0.9900
C15F C16F 1.493(18)
C15F H15C 0.9900
C15F H15D 0.9900
C16F C17F 1.558(17)
C16F H16I 0.9900
C16F H16J 0.9900
C17F H17D 0.9800
C17F H17E 0.9800
C17F H17F 0.9800
Cl2 O5 1.426(8)
Cl2 O7 1.431(8)
Cl2 O6 1.440(8)
Cl2 O8 1.461(8)
Cl2' O5' 1.427(13)
Cl2' O7' 1.445(14)
Cl2' O6' 1.446(13)
Cl2' O8' 1.448(13)
C1A N1A 1.344(9)
C1A N2A 1.355(9)
C1A C4A 1.438(11)
C2A N2A 1.362(11)
C2A C3A 1.374(11)
C2A H2AA 0.9500
C3A N1A 1.384(10)
C3A H3AA 0.9500
C4A N3A 1.313(9)
C4A H4AA 0.9500
C5A N3A 1.482(10)
C5A C6A 1.522(10)
C5A C12A 1.531(11)
C5A H5AA 1.0000
C6A C7A 1.393(10)
C6A C11A 1.397(11)
C7A C8A 1.395(11)
C7A H7AA 0.9500
C8A C9A 1.372(14)
C8A H8AA 0.9500
C9A C10A 1.396(15)
C9A H9AA 0.9500
C10A C11A 1.403(13)
C10A H10A 0.9500
C11A H11A 0.9500
C12A H12A 0.9800
C12A H12B 0.9800
C12A H12C 0.9800
C13A N2A 1.476(10)
C13A C14A 1.527(11)
C13A H13E 0.9900
C13A H13F 0.9900
C14A C15A 1.522(12)
C14A H14E 0.9900
C14A H14F 0.9900
C15A H15E 0.9900
C15A H15F 0.9900
C1B N1B 1.322(9)
C1B N2B 1.353(8)
C1B C4B 1.452(10)
C2B C3B 1.348(11)
C2B N2B 1.379(10)
C2B H2BA 0.9500
C3B N1B 1.374(8)
C3B H3BA 0.9500
C4B N3B 1.293(8)
C4B H4BA 0.9500
C5B N3B 1.506(9)
C5B C6B 1.522(10)
C5B C12B 1.532(10)
C5B H5BA 1.0000
C6B C7B 1.392(10)
C6B C11B 1.392(9)
C7B C8B 1.394(11)
C7B H7BA 0.9500
C8B C9B 1.382(10)
C8B H8BA 0.9500
C9B C10B 1.372(11)
C9B H9BA 0.9500
C10B C11B 1.401(10)
C10B H10B 0.9500
C11B H11B 0.9500
C12B H12D 0.9800
C12B H12E 0.9800
C12B H12F 0.9800
C13B N2B 1.468(9)
C13B C14B 1.528(11)
C13B H13G 0.9900
C13B H13H 0.9900
C14B C15B 1.530(11)
C14B H14G 0.9900
C14B H14H 0.9900
C15B H15G 0.9900
C15B H15H 0.9900
C1C N1C 1.333(8)
C1C N2C 1.357(9)
C1C C4C 1.448(10)
C2C N2C 1.340(9)
C2C C3C 1.381(10)
C2C H2CA 0.9500
C3C N1C 1.360(10)
C3C H3CA 0.9500
C4C N3C 1.291(9)
C4C H4CA 0.9500
C5C N3C 1.469(9)
C5C C6C 1.537(10)
C5C C12C 1.543(9)
C5C H5CA 1.0000
C6C C7C 1.382(11)
C6C C11C 1.390(11)
C7C C8C 1.394(11)
C7C H7CA 0.9500
C8C C9C 1.370(13)
C8C H8CA 0.9500
C9C C10C 1.394(12)
C9C H9CA 0.9500
C10C C11C 1.397(10)
C10C H10C 0.9500
C11C H11C 0.9500
C12C H12G 0.9800
C12C H12H 0.9800
C12C H12I 0.9800
Fe1 N1A 1.933(6)
Fe1 N1C 1.964(6)
Fe1 N1B 1.965(5)
Fe1 N3B 1.979(6)
Fe1 N3A 1.993(7)
Fe1 N3C 2.001(5)
Cl1 O4 1.409(8)
Cl1 O2 1.435(6)
Cl1 O1 1.442(5)
Cl1 O3 1.458(8)
